data_7101154
loop_
_publ_author_name
'Lisa Berreau'
'Atta M. Arif'
'Magdalena M. Makowska-Grzyska'
'Katarzyna Rudzka'
'Ewa Szajna'

_publ_section_title
;
Neutral acetohydroxamic acid coordination
to a mononuclear Ni(II) center stabilized by a intramolecular
hydrogen-bonding interaction
;
_journal_issue 4
_journal_name_full 'Chemical Communications'
_journal_paper_doi 10.1039/b413683g
_journal_year 2005
_chemical_formula_moiety 'C37 H40 N6 Ni O3, C H4 O, 2(Cl O4)'
_chemical_formula_sum 'C38 H44 Cl2 N6 Ni O12'
_chemical_formula_weight 906.40
_chemical_name_systematic
;
?
;
_space_group_IT_number 61
_symmetry_cell_setting orthorhombic
_symmetry_space_group_name_Hall '-P 2ac 2ab'
_symmetry_space_group_name_H-M 'P b c a'
_atom_sites_solution_hydrogens geom
_atom_sites_solution_primary direct
_atom_sites_solution_secondary difmap
_audit_creation_method SHELXL-97
_cell_angle_alpha 90.00
_cell_angle_beta 90.00
_cell_angle_gamma 90.00
_cell_formula_units_Z 8
_cell_length_a 19.2023(5)
_cell_length_b 34.9478(9)
_cell_length_c 12.2308(2)
_cell_measurement_reflns_used 8985
_cell_measurement_temperature 150(1)
_cell_measurement_theta_max 27.485
_cell_measurement_theta_min 1.018
_cell_volume 8207.8(3)
_computing_cell_refinement DENZO-SMN
_computing_data_collection 'Nonius COLLECT'
_computing_data_reduction DENZO-SMN
_computing_molecular_graphics 'WinGX, Ortep3'
_computing_structure_refinement 'SHELXL-97 (Sheldrick, 1997)'
_computing_structure_solution SIR97
_diffrn_ambient_temperature 150(1)
_diffrn_measured_fraction_theta_full 0.975
_diffrn_measured_fraction_theta_max 0.975
_diffrn_measurement_device_type 'Nonius KappaCCD Diffractometer'
_diffrn_measurement_method 'Phi plus Omega scan'
_diffrn_radiation_monochromator graphite
_diffrn_radiation_source 'fine-focus sealed tube'
_diffrn_radiation_type MoK\a
_diffrn_radiation_wavelength 0.71073
_diffrn_reflns_av_R_equivalents 0.0423
_diffrn_reflns_av_sigmaI/netI 0.0570
_diffrn_reflns_limit_h_max 24
_diffrn_reflns_limit_h_min -24
_diffrn_reflns_limit_k_max 45
_diffrn_reflns_limit_k_min -45
_diffrn_reflns_limit_l_max 15
_diffrn_reflns_limit_l_min -15
_diffrn_reflns_number 16542
_diffrn_reflns_theta_full 27.48
_diffrn_reflns_theta_max 27.48
_diffrn_reflns_theta_min 2.42
_exptl_absorpt_coefficient_mu 0.672
_exptl_absorpt_correction_T_max 0.8499
_exptl_absorpt_correction_T_min 0.7987
_exptl_absorpt_correction_type multi-scan
_exptl_absorpt_process_details 'DENZO-SMN (Otwinowski & Minor, 1997)'
_exptl_crystal_colour blue
_exptl_crystal_density_diffrn 1.467
_exptl_crystal_density_method 'not measured'
_exptl_crystal_description prism
_exptl_crystal_F_000 3776
_exptl_crystal_size_max 0.35
_exptl_crystal_size_mid 0.25
_exptl_crystal_size_min 0.25
_refine_diff_density_max 0.680
_refine_diff_density_min -0.824
_refine_diff_density_rms 0.079
_refine_ls_extinction_coef 0.00068(12)
_refine_ls_extinction_expression Fc^*^=kFc[1+0.001xFc^2^\l^3^/sin(2\q)]^-1/4^
_refine_ls_extinction_method SHELXL
_refine_ls_goodness_of_fit_ref 1.021
_refine_ls_hydrogen_treatment mixed
_refine_ls_matrix_type full
_refine_ls_number_parameters 550
_refine_ls_number_reflns 9172
_refine_ls_number_restraints 2
_refine_ls_restrained_S_all 1.021
_refine_ls_R_factor_all 0.0962
_refine_ls_R_factor_gt 0.0555
_refine_ls_shift/su_max 0.000
_refine_ls_shift/su_mean 0.000
_refine_ls_structure_factor_coef Fsqd
_refine_ls_weighting_details 'calc w=1/[\s^2^(Fo^2^)+(0.0513P)^2^+15.2250P] where P=(Fo^2^+2Fc^2^)/3'
_refine_ls_weighting_scheme calc
_refine_ls_wR_factor_gt 0.1229
_refine_ls_wR_factor_ref 0.1440
_reflns_number_gt 6241
_reflns_number_total 9172
_reflns_threshold_expression >2sigma(I)
_cod_data_source_file b413683g.txt
_cod_depositor_comments
;
The following automatic conversions were performed:
'_exptl_absorpt_correction_type' value 'Multi-scan' changed to
'multi-scan' according to
'/home/saulius/struct/CIF-dictionaries/cif_core.dic' dictionary named
'cif_core.dic' version 2.4.1 from 2010-06-29.

Automatic conversion script
Id: cif_fix_enum 1527 2010-12-29 10:47:43Z saulius 
;
_cod_original_sg_symbol_H-M Pbca
_cod_database_code 7101154

loop_
_symmetry_equiv_pos_as_xyz
'x, y, z'
'-x+1/2, y+1/2, z'
'x, -y+1/2, z+1/2'
'-x+1/2, -y, z+1/2'
'-x, -y, -z'
'x-1/2, -y-1/2, -z'
'-x, y-1/2, -z-1/2'
'x-1/2, y, -z-1/2'

loop_
_atom_site_label
_atom_site_type_symbol
_atom_site_fract_x
_atom_site_fract_y
_atom_site_fract_z
_atom_site_U_iso_or_equiv
_atom_site_adp_type
_atom_site_occupancy
_atom_site_symmetry_multiplicity
_atom_site_calc_flag
_atom_site_refinement_flags
Ni1 Ni 0.00599(2) 0.112484(12) 0.05270(3) 0.02424(12) Uani 1 1 d .
Cl1 Cl 0.46406(5) 0.21688(3) 0.12144(8) 0.0407(2) Uani 1 1 d .
Cl2 Cl 0.14886(5) 0.03827(3) 0.53256(7) 0.0364(2) Uani 1 1 d .
O1 O -0.01834(12) 0.11930(6) -0.10850(19) 0.0296(5) Uani 1 1 d .
O2 O 0.04793(12) 0.16703(6) 0.02840(19) 0.0281(5) Uani 1 1 d D
O3 O -0.07528(12) 0.14552(7) 0.10308(19) 0.0325(5) Uani 1 1 d .
O4 O 0.40388(16) 0.24042(9) 0.1350(3) 0.0613(9) Uani 1 1 d .
O5 O 0.50320(15) 0.22948(8) 0.0264(2) 0.0529(8) Uani 1 1 d .
O6 O 0.50861(16) 0.21943(9) 0.2143(2) 0.0575(8) Uani 1 1 d .
O7 O 0.44380(14) 0.17775(8) 0.1051(3) 0.0533(8) Uani 1 1 d .
O8 O 0.1824(2) 0.06535(11) 0.4644(3) 0.0930(13) Uani 1 1 d .
O9 O 0.18002(15) 0.00162(8) 0.5178(2) 0.0485(7) Uani 1 1 d .
O10 O 0.15713(17) 0.05020(9) 0.6435(2) 0.0568(8) Uani 1 1 d .
O11 O 0.07699(16) 0.03673(12) 0.5078(3) 0.0856(13) Uani 1 1 d .
O12 O 0.20587(19) 0.12804(10) 0.6545(3) 0.0735(10) Uani 1 1 d .
H12 H 0.2134 0.1054 0.6351 0.088 Uiso 1 1 calc R
N1 N 0.09332(16) 0.11534(8) -0.1745(2) 0.0335(7) Uani 1 1 d D
N2 N 0.09882(13) 0.09042(7) 0.0051(2) 0.0243(6) Uani 1 1 d .
N3 N 0.04758(13) 0.10106(7) 0.2109(2) 0.0257(6) Uani 1 1 d .
N4 N -0.05557(13) 0.06459(7) 0.0996(2) 0.0256(6) Uani 1 1 d .
N5 N 0.15629(14) 0.16581(8) 0.1443(2) 0.0284(6) Uani 1 1 d .
N6 N -0.00531(15) 0.19332(9) 0.0461(3) 0.0358(7) Uani 1 1 d .
C1 C 0.0222(3) 0.12575(13) -0.3868(3) 0.0530(11) Uani 1 1 d .
H1A H 0.0727 0.1225 -0.3927 0.079 Uiso 1 1 calc R
H1B H 0.0051 0.1399 -0.4506 0.079 Uiso 1 1 calc R
H1C H -0.0003 0.1006 -0.3840 0.079 Uiso 1 1 calc R
C2 C -0.0722(3) 0.15678(18) -0.2787(4) 0.0816(18) Uani 1 1 d .
H2A H -0.0986 0.1328 -0.2826 0.122 Uiso 1 1 calc R
H2B H -0.0847 0.1731 -0.3407 0.122 Uiso 1 1 calc R
H2C H -0.0831 0.1700 -0.2102 0.122 Uiso 1 1 calc R
C3 C 0.0452(3) 0.18618(13) -0.2800(4) 0.0744(16) Uani 1 1 d .
H3A H 0.0355 0.1995 -0.2112 0.112 Uiso 1 1 calc R
H3B H 0.0304 0.2022 -0.3415 0.112 Uiso 1 1 calc R
H3C H 0.0953 0.1811 -0.2857 0.112 Uiso 1 1 calc R
C4 C 0.0051(2) 0.14806(11) -0.2828(3) 0.0413(9) Uani 1 1 d .
C5 C 0.02495(19) 0.12584(10) -0.1815(3) 0.0318(8) Uani 1 1 d .
C6 C 0.13031(17) 0.09776(9) -0.0901(3) 0.0280(7) Uani 1 1 d .
C7 C 0.20089(18) 0.08951(10) -0.1068(3) 0.0343(8) Uani 1 1 d .
H7 H 0.2226 0.0949 -0.1748 0.041 Uiso 1 1 calc R
C8 C 0.23779(18) 0.07339(10) -0.0226(3) 0.0351(8) Uani 1 1 d .
H8 H 0.2858 0.0677 -0.0319 0.042 Uiso 1 1 calc R
C9 C 0.20525(17) 0.06530(10) 0.0762(3) 0.0316(8) Uani 1 1 d .
H9 H 0.2303 0.0536 0.1343 0.038 Uiso 1 1 calc R
C10 C 0.13628(16) 0.07453(9) 0.0880(3) 0.0255(7) Uani 1 1 d .
C11 C 0.09530(17) 0.06808(9) 0.1910(3) 0.0279(7) Uani 1 1 d .
H11A H 0.0678 0.0442 0.1843 0.033 Uiso 1 1 calc R
H11B H 0.1275 0.0652 0.2536 0.033 Uiso 1 1 calc R
C12 C -0.01402(17) 0.08892(10) 0.2757(3) 0.0298(7) Uani 1 1 d .
H12A H -0.0386 0.1119 0.3031 0.036 Uiso 1 1 calc R
H12B H 0.0018 0.0739 0.3398 0.036 Uiso 1 1 calc R
C13 C -0.06355(17) 0.06516(9) 0.2095(3) 0.0276(7) Uani 1 1 d .
C14 C -0.11640(18) 0.04514(10) 0.2623(3) 0.0334(8) Uani 1 1 d .
H14 H -0.1201 0.0457 0.3398 0.040 Uiso 1 1 calc R
C15 C -0.16318(18) 0.02455(10) 0.2008(3) 0.0357(8) Uani 1 1 d .
H15 H -0.2007 0.0114 0.2349 0.043 Uiso 1 1 calc R
C16 C -0.15485(18) 0.02317(10) 0.0888(3) 0.0335(8) Uani 1 1 d .
H16 H -0.1866 0.0089 0.0453 0.040 Uiso 1 1 calc R
C17 C -0.09993(17) 0.04269(9) 0.0391(3) 0.0275(7) Uani 1 1 d .
C18 C -0.08753(17) 0.03851(9) -0.0794(3) 0.0284(7) Uani 1 1 d .
C19 C -0.02005(17) 0.03404(9) -0.1199(3) 0.0299(7) Uani 1 1 d .
H19 H 0.0183 0.0342 -0.0708 0.036 Uiso 1 1 calc R
C20 C -0.00839(19) 0.02942(10) -0.2312(3) 0.0352(8) Uani 1 1 d .
H20 H 0.0378 0.0272 -0.2582 0.042 Uiso 1 1 calc R
C21 C -0.0643(2) 0.02808(11) -0.3028(3) 0.0413(9) Uani 1 1 d .
H21 H -0.0566 0.0247 -0.3789 0.050 Uiso 1 1 calc R
C22 C -0.1313(2) 0.03166(11) -0.2628(3) 0.0416(9) Uani 1 1 d .
H22 H -0.1696 0.0305 -0.3118 0.050 Uiso 1 1 calc R
C23 C -0.14336(19) 0.03699(10) -0.1521(3) 0.0356(8) Uani 1 1 d .
H23 H -0.1897 0.0396 -0.1258 0.043 Uiso 1 1 calc R
C24 C 0.08296(17) 0.13211(10) 0.2747(3) 0.0305(7) Uani 1 1 d .
H24A H 0.0874 0.1237 0.3516 0.037 Uiso 1 1 calc R
H24B H 0.0529 0.1551 0.2739 0.037 Uiso 1 1 calc R
C25 C 0.15402(17) 0.14310(9) 0.2333(3) 0.0287(7) Uani 1 1 d .
C26 C 0.21422(18) 0.13092(10) 0.2845(3) 0.0345(8) Uani 1 1 d .
H26 H 0.2117 0.1156 0.3485 0.041 Uiso 1 1 calc R
C27 C 0.2779(2) 0.14120(10) 0.2417(3) 0.0408(9) Uani 1 1 d .
H27 H 0.3198 0.1328 0.2754 0.049 Uiso 1 1 calc R
C28 C 0.28019(19) 0.16383(10) 0.1492(3) 0.0372(8) Uani 1 1 d .
H28 H 0.3237 0.1711 0.1186 0.045 Uiso 1 1 calc R
C29 C 0.21787(18) 0.17601(9) 0.1009(3) 0.0306(7) Uani 1 1 d .
C30 C 0.21706(18) 0.20120(10) 0.0036(3) 0.0346(8) Uani 1 1 d .
C31 C 0.2657(2) 0.19550(12) -0.0791(3) 0.0476(10) Uani 1 1 d .
H31 H 0.2992 0.1757 -0.0724 0.057 Uiso 1 1 calc R
C32 C 0.2655(3) 0.21855(14) -0.1712(4) 0.0590(12) Uani 1 1 d .
H32 H 0.2988 0.2145 -0.2276 0.071 Uiso 1 1 calc R
C33 C 0.2173(3) 0.24704(15) -0.1806(4) 0.0653(14) Uani 1 1 d .
H33 H 0.2172 0.2627 -0.2440 0.078 Uiso 1 1 calc R
C34 C 0.1687(2) 0.25345(13) -0.0993(4) 0.0606(13) Uani 1 1 d .
H34 H 0.1355 0.2734 -0.1070 0.073 Uiso 1 1 calc R
C35 C 0.1687(2) 0.23069(11) -0.0067(4) 0.0457(10) Uani 1 1 d .
H35 H 0.1357 0.2352 0.0498 0.055 Uiso 1 1 calc R
C36 C -0.06632(19) 0.18023(11) 0.0824(3) 0.0365(8) Uani 1 1 d .
C37 C -0.1236(2) 0.20922(12) 0.0969(3) 0.0442(9) Uani 1 1 d .
H37A H -0.1651 0.2008 0.0567 0.066 Uiso 1 1 calc R
H37B H -0.1082 0.2341 0.0688 0.066 Uiso 1 1 calc R
H37C H -0.1349 0.2116 0.1748 0.066 Uiso 1 1 calc R
C38 C 0.2408(5) 0.1523(2) 0.5875(5) 0.160(4) Uani 1 1 d .
H38A H 0.2591 0.1738 0.6303 0.241 Uiso 1 1 calc R
H38B H 0.2091 0.1620 0.5312 0.241 Uiso 1 1 calc R
H38C H 0.2795 0.1387 0.5527 0.241 Uiso 1 1 calc R
H6N H 0.0081(18) 0.2171(11) 0.017(3) 0.032(10) Uiso 1 1 d .
H1N H 0.1185(19) 0.1222(12) -0.230(2) 0.052(13) Uiso 1 1 d D
H2 H 0.0801(19) 0.1721(14) 0.072(3) 0.076(17) Uiso 1 1 d D

loop_
_atom_site_aniso_label
_atom_site_aniso_U_11
_atom_site_aniso_U_22
_atom_site_aniso_U_33
_atom_site_aniso_U_23
_atom_site_aniso_U_13
_atom_site_aniso_U_12
Ni1 0.0220(2) 0.0243(2) 0.0264(2) 0.00059(16) 0.00141(17) 0.00142(17)
Cl1 0.0455(5) 0.0320(5) 0.0446(6) 0.0023(4) 0.0029(4) 0.0040(4)
Cl2 0.0371(5) 0.0359(5) 0.0363(5) 0.0020(4) 0.0006(4) 0.0037(4)
O1 0.0283(12) 0.0279(13) 0.0325(13) -0.0004(10) -0.0044(10) 0.0019(10)
O2 0.0244(12) 0.0255(12) 0.0343(13) 0.0011(10) -0.0003(10) 0.0042(10)
O3 0.0307(13) 0.0299(13) 0.0368(13) 0.0012(10) 0.0067(10) 0.0021(10)
O4 0.068(2) 0.0522(19) 0.064(2) 0.0110(15) 0.0161(16) 0.0240(16)
O5 0.0627(19) 0.0454(17) 0.0507(17) 0.0101(13) 0.0157(14) -0.0001(14)
O6 0.073(2) 0.0501(18) 0.0492(18) 0.0004(13) -0.0151(15) -0.0031(16)
O7 0.0418(16) 0.0381(16) 0.080(2) 0.0031(15) 0.0012(15) -0.0057(13)
O8 0.141(4) 0.058(2) 0.081(3) 0.0314(19) 0.043(2) 0.000(2)
O9 0.0533(17) 0.0411(16) 0.0510(17) 0.0006(13) 0.0079(13) 0.0129(13)
O10 0.085(2) 0.0523(18) 0.0328(15) -0.0079(13) -0.0102(15) 0.0061(16)
O11 0.0440(18) 0.106(3) 0.107(3) -0.056(2) -0.0240(19) 0.0231(19)
O12 0.095(3) 0.070(2) 0.055(2) -0.0029(17) 0.0191(19) -0.028(2)
N1 0.0364(17) 0.0335(16) 0.0306(17) 0.0046(13) 0.0052(13) 0.0051(14)
N2 0.0232(13) 0.0227(13) 0.0269(14) 0.0010(11) 0.0006(11) 0.0012(11)
N3 0.0238(14) 0.0250(14) 0.0282(15) -0.0011(11) 0.0004(11) -0.0006(11)
N4 0.0233(14) 0.0228(14) 0.0306(15) 0.0020(11) 0.0021(11) 0.0002(11)
N5 0.0271(14) 0.0242(14) 0.0338(16) -0.0022(11) 0.0002(12) -0.0024(11)
N6 0.0345(17) 0.0280(16) 0.0448(18) 0.0006(13) -0.0008(14) 0.0052(13)
C1 0.077(3) 0.050(3) 0.031(2) 0.0022(18) -0.008(2) 0.015(2)
C2 0.069(3) 0.123(5) 0.053(3) 0.030(3) 0.002(3) 0.048(3)
C3 0.129(5) 0.036(2) 0.058(3) 0.012(2) -0.013(3) 0.007(3)
C4 0.050(2) 0.039(2) 0.034(2) 0.0065(16) -0.0006(17) 0.0131(18)
C5 0.039(2) 0.0254(17) 0.0305(19) -0.0011(14) 0.0002(15) 0.0041(15)
C6 0.0305(17) 0.0214(16) 0.0321(18) -0.0021(13) 0.0028(14) 0.0023(13)
C7 0.0332(19) 0.0342(19) 0.0356(19) -0.0024(15) 0.0084(15) 0.0018(15)
C8 0.0248(17) 0.035(2) 0.045(2) -0.0048(16) 0.0052(15) 0.0064(15)
C9 0.0287(18) 0.0277(17) 0.039(2) -0.0009(14) -0.0013(15) 0.0051(14)
C10 0.0276(17) 0.0181(15) 0.0309(18) -0.0009(12) -0.0016(13) 0.0020(13)
C11 0.0293(17) 0.0230(16) 0.0314(18) 0.0016(13) -0.0015(14) -0.0003(14)
C12 0.0300(18) 0.0341(18) 0.0252(17) -0.0005(14) 0.0031(14) -0.0014(14)
C13 0.0275(17) 0.0241(16) 0.0313(19) 0.0002(13) 0.0030(14) 0.0037(13)
C14 0.0327(19) 0.0318(18) 0.036(2) 0.0022(15) 0.0073(15) -0.0010(15)
C15 0.0300(18) 0.037(2) 0.041(2) 0.0052(16) 0.0079(15) -0.0037(16)
C16 0.0270(18) 0.0316(19) 0.042(2) -0.0004(15) 0.0016(15) -0.0032(15)
C17 0.0260(16) 0.0218(16) 0.0347(19) 0.0009(13) -0.0017(14) 0.0042(13)
C18 0.0295(17) 0.0210(16) 0.0348(19) 0.0001(13) -0.0018(14) -0.0006(13)
C19 0.0299(18) 0.0251(17) 0.0348(19) -0.0013(14) 0.0000(14) -0.0006(14)
C20 0.041(2) 0.0251(17) 0.039(2) -0.0023(14) 0.0066(17) -0.0026(15)
C21 0.058(3) 0.036(2) 0.030(2) 0.0002(15) 0.0008(18) -0.0024(18)
C22 0.046(2) 0.042(2) 0.037(2) 0.0012(16) -0.0110(18) -0.0018(18)
C23 0.0303(19) 0.038(2) 0.039(2) 0.0034(16) -0.0045(15) -0.0007(15)
C24 0.0321(18) 0.0318(18) 0.0277(18) -0.0017(14) 0.0017(14) -0.0018(14)
C25 0.0308(18) 0.0266(17) 0.0288(18) -0.0013(13) -0.0015(14) -0.0008(14)
C26 0.037(2) 0.0304(19) 0.036(2) 0.0029(15) -0.0076(16) -0.0040(15)
C27 0.035(2) 0.034(2) 0.053(2) 0.0028(17) -0.0150(18) -0.0014(16)
C28 0.0298(18) 0.035(2) 0.046(2) 0.0001(16) -0.0017(16) -0.0047(15)
C29 0.0332(18) 0.0230(16) 0.0356(19) -0.0037(14) -0.0006(15) -0.0021(14)
C30 0.0322(19) 0.0311(19) 0.040(2) 0.0042(15) -0.0008(16) -0.0091(15)
C31 0.046(2) 0.045(2) 0.053(3) 0.0033(19) 0.005(2) -0.0087(19)
C32 0.064(3) 0.068(3) 0.045(3) 0.009(2) 0.009(2) -0.019(3)
C33 0.066(3) 0.068(3) 0.062(3) 0.032(3) -0.009(3) -0.025(3)
C34 0.050(3) 0.046(3) 0.085(3) 0.030(2) -0.013(3) -0.009(2)
C35 0.036(2) 0.039(2) 0.062(3) 0.0116(19) 0.0017(19) -0.0063(17)
C36 0.037(2) 0.037(2) 0.035(2) -0.0009(15) 0.0008(16) 0.0033(16)
C37 0.044(2) 0.043(2) 0.045(2) 0.0050(18) 0.0045(18) 0.0099(18)
C38 0.268(11) 0.151(7) 0.062(4) -0.018(4) 0.036(5) -0.141(8)

loop_
_atom_type_symbol
_atom_type_description
_atom_type_scat_dispersion_real
_atom_type_scat_dispersion_imag
_atom_type_scat_source
C C 0.0033 0.0016 'International Tables Vol C Tables 4.2.6.8 and 6.1.1.4'
H H 0.0000 0.0000 'International Tables Vol C Tables 4.2.6.8 and 6.1.1.4'
N N 0.0061 0.0033 'International Tables Vol C Tables 4.2.6.8 and 6.1.1.4'
O O 0.0106 0.0060 'International Tables Vol C Tables 4.2.6.8 and 6.1.1.4'
Cl Cl 0.1484 0.1585 'International Tables Vol C Tables 4.2.6.8 and 6.1.1.4'
Ni Ni 0.3393 1.1124 'International Tables Vol C Tables 4.2.6.8 and 6.1.1.4'

loop_
_geom_angle_atom_site_label_1
_geom_angle_atom_site_label_2
_geom_angle_atom_site_label_3
_geom_angle
N2 Ni1 O3 167.45(10)
N2 Ni1 O1 88.19(10)
O3 Ni1 O1 92.91(9)
N2 Ni1 O2 88.13(10)
O3 Ni1 O2 79.71(9)
O1 Ni1 O2 81.05(9)
N2 Ni1 N4 105.46(10)
O3 Ni1 N4 86.48(10)
O1 Ni1 N4 103.01(10)
O2 Ni1 N4 165.82(9)
N2 Ni1 N3 81.93(10)
O3 Ni1 N3 96.82(10)
O1 Ni1 N3 170.12(10)
O2 Ni1 N3 98.95(10)
N4 Ni1 N3 79.40(10)
O6 Cl1 O4 110.97(19)
O6 Cl1 O7 109.48(18)
O4 Cl1 O7 110.22(19)
O6 Cl1 O5 107.96(19)
O4 Cl1 O5 109.67(18)
O7 Cl1 O5 108.48(18)
O11 Cl2 O8 110.1(3)
O11 Cl2 O9 110.4(2)
O8 Cl2 O9 109.6(2)
O11 Cl2 O10 108.8(2)
O8 Cl2 O10 108.3(2)
O9 Cl2 O10 109.66(17)
C5 O1 Ni1 124.3(2)
N6 O2 Ni1 107.27(18)
N6 O2 H2 108(4)
Ni1 O2 H2 113(4)
C36 O3 Ni1 112.5(2)
C38 O12 H12 109.5
C5 N1 C6 130.8(3)
C5 N1 H1N 114(3)
C6 N1 H1N 115(3)
C6 N2 C10 119.2(3)
C6 N2 Ni1 125.1(2)
C10 N2 Ni1 114.0(2)
C12 N3 C11 110.8(2)
C12 N3 C24 106.8(2)
C11 N3 C24 111.4(2)
C12 N3 Ni1 103.88(18)
C11 N3 Ni1 103.11(18)
C24 N3 Ni1 120.5(2)
C13 N4 C17 118.5(3)
C13 N4 Ni1 108.6(2)
C17 N4 Ni1 130.0(2)
C29 N5 C25 120.2(3)
C36 N6 O2 118.1(3)
C36 N6 H6N 132(2)
O2 N6 H6N 109(2)
C4 C1 H1A 109.5
C4 C1 H1B 109.5
H1A C1 H1B 109.5
C4 C1 H1C 109.5
H1A C1 H1C 109.5
H1B C1 H1C 109.5
C4 C2 H2A 109.5
C4 C2 H2B 109.5
H2A C2 H2B 109.5
C4 C2 H2C 109.5
H2A C2 H2C 109.5
H2B C2 H2C 109.5
C4 C3 H3A 109.5
C4 C3 H3B 109.5
H3A C3 H3B 109.5
C4 C3 H3C 109.5
H3A C3 H3C 109.5
H3B C3 H3C 109.5
C5 C4 C2 108.9(3)
C5 C4 C1 111.5(3)
C2 C4 C1 109.9(4)
C5 C4 C3 107.5(3)
C2 C4 C3 108.4(4)
C1 C4 C3 110.6(4)
O1 C5 N1 123.3(3)
O1 C5 C4 121.0(3)
N1 C5 C4 115.6(3)
N2 C6 N1 119.9(3)
N2 C6 C7 121.7(3)
N1 C6 C7 118.4(3)
C8 C7 C6 118.4(3)
C8 C7 H7 120.8
C6 C7 H7 120.8
C7 C8 C9 120.3(3)
C7 C8 H8 119.9
C9 C8 H8 119.9
C10 C9 C8 118.6(3)
C10 C9 H9 120.7
C8 C9 H9 120.7
N2 C10 C9 121.9(3)
N2 C10 C11 114.1(3)
C9 C10 C11 124.0(3)
N3 C11 C10 110.0(3)
N3 C11 H11A 109.7
C10 C11 H11A 109.7
N3 C11 H11B 109.7
C10 C11 H11B 109.7
H11A C11 H11B 108.2
N3 C12 C13 112.0(3)
N3 C12 H12A 109.2
C13 C12 H12A 109.2
N3 C12 H12B 109.2
C13 C12 H12B 109.2
H12A C12 H12B 107.9
N4 C13 C14 122.4(3)
N4 C13 C12 118.2(3)
C14 C13 C12 119.3(3)
C15 C14 C13 119.0(3)
C15 C14 H14 120.5
C13 C14 H14 120.5
C14 C15 C16 119.1(3)
C14 C15 H15 120.5
C16 C15 H15 120.5
C15 C16 C17 120.2(3)
C15 C16 H16 119.9
C17 C16 H16 119.9
N4 C17 C16 120.7(3)
N4 C17 C18 119.2(3)
C16 C17 C18 120.1(3)
C23 C18 C19 119.0(3)
C23 C18 C17 120.4(3)
C19 C18 C17 120.6(3)
C20 C19 C18 120.6(3)
C20 C19 H19 119.7
C18 C19 H19 119.7
C21 C20 C19 119.9(3)
C21 C20 H20 120.0
C19 C20 H20 120.0
C22 C21 C20 119.6(4)
C22 C21 H21 120.2
C20 C21 H21 120.2
C21 C22 C23 120.9(4)
C21 C22 H22 119.5
C23 C22 H22 119.5
C22 C23 C18 119.9(3)
C22 C23 H23 120.0
C18 C23 H23 120.0
N3 C24 C25 114.9(3)
N3 C24 H24A 108.6
C25 C24 H24A 108.6
N3 C24 H24B 108.6
C25 C24 H24B 108.6
H24A C24 H24B 107.5
N5 C25 C26 121.3(3)
N5 C25 C24 116.8(3)
C26 C25 C24 121.9(3)
C27 C26 C25 119.4(3)
C27 C26 H26 120.3
C25 C26 H26 120.3
C26 C27 C28 119.2(3)
C26 C27 H27 120.4
C28 C27 H27 120.4
C27 C28 C29 119.5(3)
C27 C28 H28 120.2
C29 C28 H28 120.2
N5 C29 C28 120.3(3)
N5 C29 C30 117.8(3)
C28 C29 C30 121.9(3)
C31 C30 C35 119.2(4)
C31 C30 C29 119.5(3)
C35 C30 C29 121.3(3)
C32 C31 C30 120.5(4)
C32 C31 H31 119.8
C30 C31 H31 119.8
C33 C32 C31 119.6(4)
C33 C32 H32 120.2
C31 C32 H32 120.2
C32 C33 C34 121.1(4)
C32 C33 H33 119.5
C34 C33 H33 119.5
C33 C34 C35 119.7(4)
C33 C34 H34 120.1
C35 C34 H34 120.1
C34 C35 C30 119.9(4)
C34 C35 H35 120.0
C30 C35 H35 120.0
O3 C36 N6 121.4(3)
O3 C36 C37 121.9(3)
N6 C36 C37 116.8(3)
C36 C37 H37A 109.5
C36 C37 H37B 109.5
H37A C37 H37B 109.5
C36 C37 H37C 109.5
H37A C37 H37C 109.5
H37B C37 H37C 109.5
O12 C38 H38A 109.5
O12 C38 H38B 109.5
H38A C38 H38B 109.5
O12 C38 H38C 109.5
H38A C38 H38C 109.5
H38B C38 H38C 109.5

loop_
_geom_bond_atom_site_label_1
_geom_bond_atom_site_label_2
_geom_bond_distance
Ni1 N2 2.027(3)
Ni1 O3 2.037(2)
Ni1 O1 2.040(2)
Ni1 O2 2.091(2)
Ni1 N4 2.128(3)
Ni1 N3 2.130(3)
Cl1 O6 1.424(3)
Cl1 O4 1.428(3)
Cl1 O7 1.436(3)
Cl1 O5 1.453(3)
Cl2 O11 1.414(3)
Cl2 O8 1.415(3)
Cl2 O9 1.425(3)
Cl2 O10 1.428(3)
O1 C5 1.241(4)
O2 N6 1.391(4)
O2 H2 0.838(19)
O3 C36 1.251(4)
O12 C38 1.357(7)
O12 H12 0.8400
N1 C5 1.366(5)
N1 C6 1.396(4)
N1 H1N 0.867(19)
N2 C6 1.337(4)
N2 C10 1.361(4)
N3 C12 1.486(4)
N3 C11 1.493(4)
N3 C24 1.499(4)
N4 C13 1.353(4)
N4 C17 1.363(4)
N5 C29 1.344(4)
N5 C25 1.348(4)
N6 C36 1.334(5)
N6 H6N 0.94(4)
C1 C4 1.528(5)
C1 H1A 0.9800
C1 H1B 0.9800
C1 H1C 0.9800
C2 C4 1.515(6)
C2 H2A 0.9800
C2 H2B 0.9800
C2 H2C 0.9800
C3 C4 1.539(6)
C3 H3A 0.9800
C3 H3B 0.9800
C3 H3C 0.9800
C4 C5 1.511(5)
C6 C7 1.401(5)
C7 C8 1.371(5)
C7 H7 0.9500
C8 C9 1.389(5)
C8 H8 0.9500
C9 C10 1.371(4)
C9 H9 0.9500
C10 C11 1.502(4)
C11 H11A 0.9900
C11 H11B 0.9900
C12 C13 1.500(5)
C12 H12A 0.9900
C12 H12B 0.9900
C13 C14 1.392(5)
C14 C15 1.375(5)
C14 H14 0.9500
C15 C16 1.380(5)
C15 H15 0.9500
C16 C17 1.395(5)
C16 H16 0.9500
C17 C18 1.477(5)
C18 C23 1.393(5)
C18 C19 1.396(5)
C19 C20 1.389(5)
C19 H19 0.9500
C20 C21 1.386(5)
C20 H20 0.9500
C21 C22 1.382(5)
C21 H21 0.9500
C22 C23 1.386(5)
C22 H22 0.9500
C23 H23 0.9500
C24 C25 1.505(5)
C24 H24A 0.9900
C24 H24B 0.9900
C25 C26 1.382(5)
C26 C27 1.379(5)
C26 H26 0.9500
C27 C28 1.381(5)
C27 H27 0.9500
C28 C29 1.401(5)
C28 H28 0.9500
C29 C30 1.481(5)
C30 C31 1.390(5)
C30 C35 1.393(5)
C31 C32 1.385(6)
C31 H31 0.9500
C32 C33 1.364(7)
C32 H32 0.9500
C33 C34 1.381(7)
C33 H33 0.9500
C34 C35 1.384(6)
C34 H34 0.9500
C35 H35 0.9500
C36 C37 1.506(5)
C37 H37A 0.9800
C37 H37B 0.9800
C37 H37C 0.9800
C38 H38A 0.9800
C38 H38B 0.9800
C38 H38C 0.9800

loop_
_geom_hbond_atom_site_label_D
_geom_hbond_atom_site_label_H
_geom_hbond_atom_site_label_A
_geom_hbond_distance_DH
_geom_hbond_distance_HA
_geom_hbond_distance_DA
_geom_hbond_angle_DHA
_geom_hbond_site_symmetry_A
O12 H12 O10 0.84 2.21 2.880(5) 136.5 .
N6 H6N O5 0.94(4) 1.94(4) 2.845(4) 160(3) 6_565
N1 H1N O12 0.867(19) 2.20(2) 3.040(4) 162(4) 1_554
O2 H2 N5 0.838(19) 1.72(3) 2.518(3) 158(5) .

loop_
_geom_torsion_atom_site_label_1
_geom_torsion_atom_site_label_2
_geom_torsion_atom_site_label_3
_geom_torsion_atom_site_label_4
_geom_torsion
N2 Ni1 O1 C5 -31.1(3)
O3 Ni1 O1 C5 136.4(3)
O2 Ni1 O1 C5 57.3(3)
N4 Ni1 O1 C5 -136.5(3)
N3 Ni1 O1 C5 -33.4(7)
N2 Ni1 O2 N6 175.5(2)
O3 Ni1 O2 N6 -7.59(19)
O1 Ni1 O2 N6 87.05(19)
N4 Ni1 O2 N6 -20.8(5)
N3 Ni1 O2 N6 -102.95(19)
N2 Ni1 O3 C36 23.5(6)
O1 Ni1 O3 C36 -71.3(2)
O2 Ni1 O3 C36 9.1(2)
N4 Ni1 O3 C36 -174.1(2)
N3 Ni1 O3 C36 107.0(2)
O3 Ni1 N2 C6 -70.5(6)
O1 Ni1 N2 C6 24.8(3)
O2 Ni1 N2 C6 -56.3(3)
N4 Ni1 N2 C6 127.8(3)
N3 Ni1 N2 C6 -155.6(3)
O3 Ni1 N2 C10 94.2(5)
O1 Ni1 N2 C10 -170.5(2)
O2 Ni1 N2 C10 108.4(2)
N4 Ni1 N2 C10 -67.5(2)
N3 Ni1 N2 C10 9.0(2)
N2 Ni1 N3 C12 -144.0(2)
O3 Ni1 N3 C12 48.6(2)
O1 Ni1 N3 C12 -141.6(5)
O2 Ni1 N3 C12 129.15(19)
N4 Ni1 N3 C12 -36.55(19)
N2 Ni1 N3 C11 -28.36(18)
O3 Ni1 N3 C11 164.23(18)
O1 Ni1 N3 C11 -26.0(7)
O2 Ni1 N3 C11 -115.17(18)
N4 Ni1 N3 C11 79.12(19)
N2 Ni1 N3 C24 96.6(2)
O3 Ni1 N3 C24 -70.9(2)
O1 Ni1 N3 C24 99.0(6)
O2 Ni1 N3 C24 9.7(2)
N4 Ni1 N3 C24 -156.0(2)
N2 Ni1 N4 C13 109.5(2)
O3 Ni1 N4 C13 -66.6(2)
O1 Ni1 N4 C13 -158.7(2)
O2 Ni1 N4 C13 -53.5(5)
N3 Ni1 N4 C13 31.0(2)
N2 Ni1 N4 C17 -90.7(3)
O3 Ni1 N4 C17 93.2(3)
O1 Ni1 N4 C17 1.1(3)
O2 Ni1 N4 C17 106.3(4)
N3 Ni1 N4 C17 -169.2(3)
Ni1 O2 N6 C36 5.8(3)
Ni1 O1 C5 N1 25.9(5)
Ni1 O1 C5 C4 -151.1(3)
C6 N1 C5 O1 -3.1(6)
C6 N1 C5 C4 174.0(3)
C2 C4 C5 O1 -3.8(5)
C1 C4 C5 O1 -125.2(4)
C3 C4 C5 O1 113.4(4)
C2 C4 C5 N1 179.0(4)
C1 C4 C5 N1 57.6(5)
C3 C4 C5 N1 -63.8(4)
C10 N2 C6 N1 -177.7(3)
Ni1 N2 C6 N1 -13.8(4)
C10 N2 C6 C7 0.0(5)
Ni1 N2 C6 C7 163.9(3)
C5 N1 C6 N2 -3.6(5)
C5 N1 C6 C7 178.6(3)
N2 C6 C7 C8 0.2(5)
N1 C6 C7 C8 177.9(3)
C6 C7 C8 C9 0.5(5)
C7 C8 C9 C10 -1.3(5)
C6 N2 C10 C9 -0.9(5)
Ni1 N2 C10 C9 -166.5(3)
C6 N2 C10 C11 179.4(3)
Ni1 N2 C10 C11 13.8(3)
C8 C9 C10 N2 1.6(5)
C8 C9 C10 C11 -178.7(3)
C12 N3 C11 C10 153.5(3)
C24 N3 C11 C10 -87.7(3)
Ni1 N3 C11 C10 42.9(3)
N2 C10 C11 N3 -39.9(4)
C9 C10 C11 N3 140.4(3)
C11 N3 C12 C13 -72.6(3)
C24 N3 C12 C13 165.8(3)
Ni1 N3 C12 C13 37.5(3)
C17 N4 C13 C14 -1.9(5)
Ni1 N4 C13 C14 160.6(3)
C17 N4 C13 C12 179.2(3)
Ni1 N4 C13 C12 -18.3(3)
N3 C12 C13 N4 -13.9(4)
N3 C12 C13 C14 167.2(3)
N4 C13 C14 C15 -1.2(5)
C12 C13 C14 C15 177.6(3)
C13 C14 C15 C16 2.4(5)
C14 C15 C16 C17 -0.4(5)
C13 N4 C17 C16 3.8(5)
Ni1 N4 C17 C16 -154.3(3)
C13 N4 C17 C18 -173.7(3)
Ni1 N4 C17 C18 28.2(4)
C15 C16 C17 N4 -2.7(5)
C15 C16 C17 C18 174.7(3)
N4 C17 C18 C23 -143.0(3)
C16 C17 C18 C23 39.5(5)
N4 C17 C18 C19 40.3(4)
C16 C17 C18 C19 -137.2(3)
C23 C18 C19 C20 2.1(5)
C17 C18 C19 C20 178.8(3)
C18 C19 C20 C21 -1.9(5)
C19 C20 C21 C22 0.5(5)
C20 C21 C22 C23 0.7(6)
C21 C22 C23 C18 -0.5(6)
C19 C18 C23 C22 -0.9(5)
C17 C18 C23 C22 -177.7(3)
C12 N3 C24 C25 168.9(3)
C11 N3 C24 C25 47.7(4)
Ni1 N3 C24 C25 -73.2(3)
C29 N5 C25 C26 2.4(5)
C29 N5 C25 C24 -178.3(3)
N3 C24 C25 N5 77.9(4)
N3 C24 C25 C26 -102.7(4)
N5 C25 C26 C27 -2.0(5)
C24 C25 C26 C27 178.7(3)
C25 C26 C27 C28 0.7(5)
C26 C27 C28 C29 0.2(6)
C25 N5 C29 C28 -1.4(5)
C25 N5 C29 C30 -179.6(3)
C27 C28 C29 N5 0.1(5)
C27 C28 C29 C30 178.2(3)
N5 C29 C30 C31 -142.4(3)
C28 C29 C30 C31 39.5(5)
N5 C29 C30 C35 37.9(5)
C28 C29 C30 C35 -140.3(4)
C35 C30 C31 C32 -0.8(6)
C29 C30 C31 C32 179.5(4)
C30 C31 C32 C33 0.1(7)
C31 C32 C33 C34 0.3(7)
C32 C33 C34 C35 0.0(7)
C33 C34 C35 C30 -0.7(7)
C31 C30 C35 C34 1.1(6)
C29 C30 C35 C34 -179.2(4)
Ni1 O3 C36 N6 -9.0(4)
Ni1 O3 C36 C37 170.8(3)
O2 N6 C36 O3 2.0(5)
O2 N6 C36 C37 -177.9(3)
